data_4517580
loop_
_publ_author_name
'Tan, Zhenda'
'Ci, Chenggang'
'Yang, Jian'
'Wu, Yang'
'Cao, Liang'
'Jiang, Huanfeng'
'Zhang, Min'

_publ_section_title
;
 Catalytic Conversion of N-Heteroaromatics to Functionalized Arylamines by
 Merging Hydrogen Transfer and Selective Coupling
;
_journal_name_full 'ACS Catalysis'
_journal_page_first 5243
_journal_paper_doi 10.1021/acscatal.0c00394
_journal_year 2020
_chemical_formula_moiety 'C23 H19 Br N2'
_chemical_formula_sum 'C23 H19 Br N2'
_chemical_formula_weight 403.31
_space_group_crystal_system triclinic
_space_group_IT_number 2
_space_group_name_Hall '-P 1'
_space_group_name_H-M_alt 'P -1'
_atom_sites_solution_hydrogens geom
_audit_creation_method SHELXL-2014/7
_cell_angle_alpha 85.00(3)
_cell_angle_beta 71.73(3)
_cell_angle_gamma 76.75(3)
_cell_formula_units_Z 2
_cell_length_a 8.6223(17)
_cell_length_b 10.073(2)
_cell_length_c 11.480(2)
_cell_measurement_reflns_used 3242
_cell_measurement_temperature 293(2)
_cell_measurement_theta_max 25.027
_cell_measurement_theta_min 3.587
_cell_volume 921.5(4)
_computing_structure_refinement 'SHELXL-2014/7 (Sheldrick, 2014)'
_diffrn_ambient_temperature 293(2)
_diffrn_measured_fraction_theta_full 0.997
_diffrn_measured_fraction_theta_max 0.997
_diffrn_measurement_device_type 'Bruker APEX-II CCD'
_diffrn_measurement_method '\w scans'
_diffrn_radiation_type MoK\a
_diffrn_radiation_wavelength 0.71073
_diffrn_reflns_av_R_equivalents 0.1079
_diffrn_reflns_av_unetI/netI 0.1497
_diffrn_reflns_Laue_measured_fraction_full 0.997
_diffrn_reflns_Laue_measured_fraction_max 0.997
_diffrn_reflns_limit_h_max 10
_diffrn_reflns_limit_h_min -10
_diffrn_reflns_limit_k_max 10
_diffrn_reflns_limit_k_min -11
_diffrn_reflns_limit_l_max 13
_diffrn_reflns_limit_l_min -13
_diffrn_reflns_number 6239
_diffrn_reflns_point_group_measured_fraction_full 0.997
_diffrn_reflns_point_group_measured_fraction_max 0.997
_diffrn_reflns_theta_full 25.027
_diffrn_reflns_theta_max 25.027
_diffrn_reflns_theta_min 3.587
_diffrn_source 'sealed tube'
_exptl_absorpt_coefficient_mu 2.239
_exptl_absorpt_correction_type none
_exptl_crystal_colour YELLOW
_exptl_crystal_density_diffrn 1.454
_exptl_crystal_description BLOCK
_exptl_crystal_F_000 412
_exptl_crystal_size_max 0.21
_exptl_crystal_size_mid 0.20
_exptl_crystal_size_min 0.19
_refine_diff_density_max 1.429
_refine_diff_density_min -0.994
_refine_diff_density_rms 0.146
_refine_ls_extinction_coef 0.130(10)
_refine_ls_extinction_expression Fc^*^=kFc[1+0.001xFc^2^\l^3^/sin(2\q)]^-1/4^
_refine_ls_extinction_method 'SHELXL-2014/7 (Sheldrick 2014'
_refine_ls_goodness_of_fit_ref 1.003
_refine_ls_hydrogen_treatment constr
_refine_ls_matrix_type full
_refine_ls_number_parameters 236
_refine_ls_number_reflns 3242
_refine_ls_number_restraints 0
_refine_ls_restrained_S_all 1.003
_refine_ls_R_factor_all 0.1190
_refine_ls_R_factor_gt 0.0883
_refine_ls_shift/su_max 0.000
_refine_ls_shift/su_mean 0.000
_refine_ls_structure_factor_coef Fsqd
_refine_ls_weighting_details 'w=1/[\s^2^(Fo^2^)+(0.1055P)^2^] where P=(Fo^2^+2Fc^2^)/3'
_refine_ls_weighting_scheme calc
_refine_ls_wR_factor_gt 0.2042
_refine_ls_wR_factor_ref 0.2250
_reflns_Friedel_coverage 0.000
_reflns_number_gt 2077
_reflns_number_total 3242
_reflns_threshold_expression 'I > 2\s(I)'
_cod_data_source_file cs0c00394_si_003.cif
_cod_data_source_block C2
_cod_original_cell_volume 921.4(4)
_cod_database_code 4517580
_shelx_shelxl_version_number 2014/7
_shelx_space_group_comment
;
The symmetry employed for this shelxl refinement is uniquely defined
by the following loop, which should always be used as a source of
symmetry information in preference to the above space-group names.
They are only intended as comments.
;

loop_
_space_group_symop_operation_xyz
'x, y, z'
'-x, -y, -z'

loop_
_atom_site_label
_atom_site_type_symbol
_atom_site_fract_x
_atom_site_fract_y
_atom_site_fract_z
_atom_site_U_iso_or_equiv
_atom_site_adp_type
_atom_site_occupancy
_atom_site_site_symmetry_order
_atom_site_calc_flag
_atom_site_refinement_flags_posn
_atom_site_refinement_flags_adp
_atom_site_refinement_flags_occupancy
_atom_site_disorder_assembly
_atom_site_disorder_group
Br1 Br 0.42796(8) -0.06104(7) 0.71490(8) 0.0538(5) Uani 1 1 d . . . . .
N1 N -0.2805(6) 0.2378(5) 0.7535(5) 0.0329(13) Uani 1 1 d . . . . .
H1B H -0.3459 0.2620 0.8255 0.039 Uiso 1 1 calc R U . . .
N2 N -0.3910(7) 0.5756(6) 1.0820(5) 0.0384(14) Uani 1 1 d . . . . .
C1 C -0.2618(9) 0.4889(7) 0.6053(7) 0.0443(19) Uani 1 1 d . . . . .
H1A H -0.2549 0.4884 0.6846 0.053 Uiso 1 1 calc R U . . .
C2 C -0.2324(10) 0.5986(8) 0.5284(8) 0.052(2) Uani 1 1 d . . . . .
H2A H -0.2046 0.6717 0.5557 0.062 Uiso 1 1 calc R U . . .
C3 C -0.2438(8) 0.6016(8) 0.4116(7) 0.0456(19) Uani 1 1 d . . . . .
H3A H -0.2243 0.6766 0.3603 0.055 Uiso 1 1 calc R U . . .
C4 C -0.2840(8) 0.4937(8) 0.3705(7) 0.0421(18) Uani 1 1 d . . . . .
H4A H -0.2919 0.4953 0.2915 0.051 Uiso 1 1 calc R U . . .
C5 C -0.3128(8) 0.3823(7) 0.4481(6) 0.0371(17) Uani 1 1 d . . . . .
H5A H -0.3399 0.3093 0.4201 0.045 Uiso 1 1 calc R U . . .
C6 C -0.3019(7) 0.3779(7) 0.5650(7) 0.0340(16) Uani 1 1 d . . . . .
C7 C -0.3497(8) 0.2616(7) 0.6527(6) 0.0335(16) Uani 1 1 d . . . . .
H7A H -0.4705 0.2797 0.6860 0.040 Uiso 1 1 calc R U . . .
H7B H -0.3151 0.1785 0.6060 0.040 Uiso 1 1 calc R U . . .
C8 C -0.1165(7) 0.1787(6) 0.7414(6) 0.0254(14) Uani 1 1 d . . . . .
C9 C -0.0071(8) 0.1261(6) 0.6310(7) 0.0322(16) Uani 1 1 d . . . . .
H9A H -0.0425 0.1389 0.5614 0.039 Uiso 1 1 calc R U . . .
C10 C 0.1550(8) 0.0543(6) 0.6219(6) 0.0340(16) Uani 1 1 d . . . . .
H10A H 0.2266 0.0184 0.5473 0.041 Uiso 1 1 calc R U . . .
C11 C 0.2074(8) 0.0372(7) 0.7252(7) 0.0359(17) Uani 1 1 d . . . . .
C12 C 0.1044(8) 0.0927(6) 0.8341(7) 0.0332(16) Uani 1 1 d . . . . .
H12A H 0.1435 0.0829 0.9019 0.040 Uiso 1 1 calc R U . . .
C13 C -0.0581(8) 0.1635(6) 0.8453(6) 0.0307(15) Uani 1 1 d . . . . .
C14 C -0.1689(8) 0.2251(6) 0.9658(6) 0.0324(15) Uani 1 1 d . . . . .
H14A H -0.1150 0.1900 1.0281 0.039 Uiso 1 1 calc R U . . .
H14B H -0.2726 0.1934 0.9873 0.039 Uiso 1 1 calc R U . . .
C15 C -0.2115(7) 0.3782(6) 0.9716(6) 0.0279(14) Uani 1 1 d . . . . .
C16 C -0.1305(8) 0.4593(6) 0.8833(6) 0.0324(15) Uani 1 1 d . . . . .
H16A H -0.0425 0.4197 0.8171 0.039 Uiso 1 1 calc R U . . .
C17 C -0.1783(8) 0.6015(6) 0.8909(6) 0.0305(15) Uani 1 1 d . . . . .
C18 C -0.1041(9) 0.6911(7) 0.7995(7) 0.0449(19) Uani 1 1 d . . . . .
H18A H -0.0182 0.6550 0.7306 0.054 Uiso 1 1 calc R U . . .
C19 C -0.1555(9) 0.8283(8) 0.8102(8) 0.049(2) Uani 1 1 d . . . . .
H19A H -0.1055 0.8858 0.7492 0.059 Uiso 1 1 calc R U . . .
C20 C -0.2851(8) 0.8829(7) 0.9143(7) 0.0369(17) Uani 1 1 d . . . . .
H20A H -0.3210 0.9771 0.9216 0.044 Uiso 1 1 calc R U . . .
C21 C -0.3582(8) 0.8010(7) 1.0037(7) 0.0368(17) Uani 1 1 d . . . . .
H21A H -0.4411 0.8393 1.0731 0.044 Uiso 1 1 calc R U . . .
C22 C -0.3100(7) 0.6567(6) 0.9930(6) 0.0255(14) Uani 1 1 d . . . . .
C23 C -0.3441(8) 0.4445(6) 1.0688(6) 0.0348(16) Uani 1 1 d . . . . .
H23A H -0.4026 0.3902 1.1282 0.042 Uiso 1 1 calc R U . . .

loop_
_atom_site_aniso_label
_atom_site_aniso_U_11
_atom_site_aniso_U_22
_atom_site_aniso_U_33
_atom_site_aniso_U_23
_atom_site_aniso_U_13
_atom_site_aniso_U_12
Br1 0.0251(5) 0.0476(6) 0.0832(8) -0.0055(5) -0.0154(4) 0.0034(3)
N1 0.027(3) 0.032(3) 0.041(3) -0.002(3) -0.013(2) -0.004(2)
N2 0.035(3) 0.031(3) 0.042(4) -0.017(3) -0.001(3) -0.002(3)
C1 0.048(5) 0.042(4) 0.049(5) -0.007(4) -0.021(4) -0.010(4)
C2 0.058(5) 0.035(4) 0.071(6) -0.001(4) -0.030(5) -0.011(4)
C3 0.024(4) 0.054(5) 0.047(5) 0.007(4) -0.001(3) -0.002(3)
C4 0.023(4) 0.058(5) 0.042(4) 0.005(4) -0.012(3) -0.001(3)
C5 0.021(3) 0.044(4) 0.045(5) -0.008(3) -0.011(3) -0.002(3)
C6 0.013(3) 0.035(4) 0.053(5) -0.003(3) -0.013(3) 0.003(3)
C7 0.021(3) 0.034(4) 0.044(4) -0.013(3) -0.009(3) 0.000(3)
C8 0.020(3) 0.015(3) 0.042(4) -0.006(3) -0.007(3) -0.005(2)
C9 0.026(3) 0.024(3) 0.048(4) -0.007(3) -0.011(3) -0.005(3)
C10 0.027(4) 0.026(3) 0.041(4) -0.009(3) 0.002(3) -0.004(3)
C11 0.020(3) 0.028(4) 0.061(5) -0.003(3) -0.013(3) -0.005(3)
C12 0.026(4) 0.024(3) 0.055(5) -0.002(3) -0.019(3) -0.006(3)
C13 0.027(3) 0.022(3) 0.046(4) -0.009(3) -0.011(3) -0.005(3)
C14 0.031(4) 0.026(3) 0.039(4) -0.004(3) -0.010(3) -0.004(3)
C15 0.030(3) 0.019(3) 0.033(4) -0.011(3) -0.009(3) 0.001(3)
C16 0.027(3) 0.020(3) 0.044(4) -0.011(3) 0.000(3) -0.004(3)
C17 0.024(3) 0.020(3) 0.044(4) -0.014(3) -0.005(3) 0.001(3)
C18 0.040(4) 0.031(4) 0.047(5) -0.011(3) 0.006(3) 0.002(3)
C19 0.042(4) 0.036(4) 0.069(6) -0.006(4) -0.008(4) -0.016(3)
C20 0.034(4) 0.020(3) 0.058(5) -0.006(3) -0.019(4) 0.000(3)
C21 0.024(4) 0.028(4) 0.058(5) -0.016(3) -0.015(3) 0.004(3)
C22 0.017(3) 0.021(3) 0.040(4) -0.017(3) -0.006(3) -0.003(2)
C23 0.035(4) 0.024(3) 0.041(4) -0.013(3) -0.004(3) -0.005(3)

loop_
_atom_type_symbol
_atom_type_description
_atom_type_scat_dispersion_real
_atom_type_scat_dispersion_imag
_atom_type_scat_source
C C 0.0033 0.0016 'International Tables Vol C Tables 4.2.6.8 and 6.1.1.4'
H H 0.0000 0.0000 'International Tables Vol C Tables 4.2.6.8 and 6.1.1.4'
N N 0.0061 0.0033 'International Tables Vol C Tables 4.2.6.8 and 6.1.1.4'
Br Br -0.2901 2.4595 'International Tables Vol C Tables 4.2.6.8 and 6.1.1.4'

loop_
_geom_angle_atom_site_label_1
_geom_angle_atom_site_label_2
_geom_angle_atom_site_label_3
_geom_angle
_geom_angle_site_symmetry_1
_geom_angle_site_symmetry_3
_geom_angle_publ_flag
C8 N1 C7 123.8(6) . . ?
C23 N2 C22 118.0(5) . . ?
C2 C1 C6 120.2(7) . . ?
C1 C2 C3 120.6(7) . . ?
C2 C3 C4 120.0(7) . . ?
C3 C4 C5 119.5(7) . . ?
C6 C5 C4 121.2(7) . . ?
C5 C6 C1 118.5(7) . . ?
C5 C6 C7 120.6(6) . . ?
C1 C6 C7 120.7(6) . . ?
N1 C7 C6 116.1(5) . . ?
N1 C8 C9 121.6(6) . . ?
N1 C8 C13 119.8(6) . . ?
C9 C8 C13 118.5(6) . . ?
C8 C9 C10 121.5(6) . . ?
C11 C10 C9 119.0(6) . . ?
C12 C11 C10 120.8(6) . . ?
C12 C11 Br1 119.5(5) . . ?
C10 C11 Br1 119.7(5) . . ?
C11 C12 C13 121.0(6) . . ?
C12 C13 C8 119.2(6) . . ?
C12 C13 C14 120.1(6) . . ?
C8 C13 C14 120.7(5) . . ?
C13 C14 C15 116.8(5) . . ?
C16 C15 C23 116.8(5) . . ?
C16 C15 C14 122.9(5) . . ?
C23 C15 C14 120.3(6) . . ?
C15 C16 C17 120.8(6) . . ?
C22 C17 C16 117.7(6) . . ?
C22 C17 C18 118.9(5) . . ?
C16 C17 C18 123.4(6) . . ?
C19 C18 C17 121.4(7) . . ?
C18 C19 C20 119.3(7) . . ?
C21 C20 C19 121.0(6) . . ?
C20 C21 C22 120.8(6) . . ?
N2 C22 C17 121.7(5) . . ?
N2 C22 C21 119.8(6) . . ?
C17 C22 C21 118.5(6) . . ?
N2 C23 C15 125.1(6) . . ?

loop_
_geom_bond_atom_site_label_1
_geom_bond_atom_site_label_2
_geom_bond_distance
_geom_bond_site_symmetry_2
_geom_bond_publ_flag
Br1 C11 1.904(6) . ?
N1 C8 1.371(7) . ?
N1 C7 1.439(8) . ?
N2 C23 1.297(8) . ?
N2 C22 1.366(8) . ?
C1 C2 1.373(10) . ?
C1 C6 1.397(9) . ?
C2 C3 1.371(11) . ?
C3 C4 1.374(10) . ?
C4 C5 1.388(10) . ?
C5 C6 1.371(9) . ?
C6 C7 1.521(9) . ?
C8 C9 1.384(9) . ?
C8 C13 1.417(9) . ?
C9 C10 1.395(9) . ?
C10 C11 1.381(9) . ?
C11 C12 1.365(10) . ?
C12 C13 1.391(8) . ?
C13 C14 1.504(9) . ?
C14 C15 1.504(8) . ?
C15 C16 1.362(9) . ?
C15 C23 1.406(9) . ?
C16 C17 1.399(8) . ?
C17 C22 1.401(9) . ?
C17 C18 1.416(9) . ?
C18 C19 1.356(10) . ?
C19 C20 1.405(11) . ?
C20 C21 1.348(9) . ?
C21 C22 1.422(8) . ?
